data_7712861
loop_
_publ_author_name
'Wu, Lingfeng'
'Wang, Zhenghui'
'Liu, Yumiao'
'Chen, Liang'
'Ren, Wenshan'

_publ_section_title
;
 A 2,2&#x2019;-Bipyridyl Calcium Complex: Synthesis, Structure and
 Reactivity Studies
;
_journal_name_full 'Dalton Transactions'
_journal_paper_doi 10.1039/D3DT00301A
_journal_year 2023
_chemical_formula_moiety 'C86 H62 Br2 Ca2 N4 O4'
_chemical_formula_sum 'C86 H62 Br2 Ca2 N4 O4'
_chemical_formula_weight 1455.37
_space_group_crystal_system triclinic
_space_group_IT_number 2
_space_group_name_Hall '-P 1'
_space_group_name_H-M_alt 'P -1'
_atom_sites_solution_hydrogens geom
_atom_sites_solution_primary dual
_audit_creation_date 2022-12-08
_audit_creation_method
;
Olex2 1.2
(compiled 2017.08.10 svn.r3458 for OlexSys, GUI svn.r5381)
;
_audit_update_record
;
2023-01-18 deposited with the CCDC.	2023-04-25 downloaded from the CCDC.
;
_cell_angle_alpha 78.371(2)
_cell_angle_beta 70.616(3)
_cell_angle_gamma 68.461(3)
_cell_formula_units_Z 1
_cell_length_a 11.1141(4)
_cell_length_b 12.0745(3)
_cell_length_c 14.6995(5)
_cell_measurement_reflns_used 12175
_cell_measurement_temperature 180.00(10)
_cell_measurement_theta_max 71.6360
_cell_measurement_theta_min 4.4490
_cell_volume 1723.71(11)
_computing_cell_refinement 'CrysAlisPro 1.171.40.84a (Rigaku OD, 2020)'
_computing_data_collection 'CrysAlisPro 1.171.40.84a (Rigaku OD, 2020)'
_computing_data_reduction 'CrysAlisPro 1.171.40.84a (Rigaku OD, 2020)'
_computing_molecular_graphics 'Olex2 (Dolomanov et al., 2009)'
_computing_publication_material 'Olex2 (Dolomanov et al., 2009)'
_computing_structure_refinement 'ShelXL (Sheldrick, 2015)'
_computing_structure_solution 'ShelXT (Sheldrick, 2015)'
_diffrn_ambient_environment N~2~
_diffrn_ambient_temperature 180.00(10)
_diffrn_detector 'CCD plate'
_diffrn_detector_area_resol_mean 8.0243
_diffrn_detector_type EosS2
_diffrn_measured_fraction_theta_full 1.000
_diffrn_measured_fraction_theta_max 0.986
_diffrn_measurement_details
;
List of Runs (angles in degrees, time in seconds):

  # Type    Start    End  Width  t~exp~   \w     \q     \k     \f   Frames
#--------------------------------------------------------------------------
  1  \w    -53.00  31.00   1.00    1.08    --  -35.97  57.00 -90.00   84
  2  \w   -103.00 -19.00   1.00    1.08    --  -35.97 -57.00 150.00   84
  3  \w    -53.00  31.00   1.00    1.08    --  -35.97  57.00 -30.00   84
  4  \w    -35.00  65.00   1.00    1.08    --   35.97 -19.00 -30.00  100
  5  \w     28.00  90.00   1.00    1.08    --   35.97-126.00-150.00   62
  6  \w     28.00  90.00   1.00    1.08    --   35.97-126.00 120.00   62
  7  \w     17.00 105.00   1.00    1.08    --   35.97  38.00 150.00   88
  8  \w      6.00  75.00   1.00    1.08    --   35.97 -99.00 -30.00   69
  9  \w     38.00 109.00   1.00    4.34    --  107.97-112.00 -30.00   71
 10  \w     40.00 125.00   1.00    4.34    --  107.97 -45.00-150.00   85
 11  \w    103.00 176.00   1.00    4.34    --  107.97  77.00-120.00   73
 12  \w     38.00 109.00   1.00    4.34    --  107.97-112.00 150.00   71
 13  \w     40.00 135.00   1.00    4.34    --  107.97 -77.00 150.00   95
 14  \w    101.00 176.00   1.00    4.34    --  107.97  84.00   8.00   75
 15  \w     38.00 109.00   1.00    4.34    --  107.97-112.00 120.00   71
 16  \w     38.00 129.00   1.00    4.34    --  107.97 -30.00 -60.00   91
 17  \w     40.00 135.00   1.00    4.34    --  107.97 -77.00 -30.00   95
 18  \w     38.00 109.00   1.00    4.34    --  107.97-112.00   0.00   71
 19  \w     38.00 109.00   1.00    4.34    --  107.97-112.00-120.00   71
 20  \w     40.00 125.00   1.00    4.34    --  107.97 -45.00  90.00   85
 21  \w     91.00 176.00   1.00    4.34    --  107.97  45.00  60.00   85
 22  \w     39.00 177.00   1.00    4.34    --  107.97   0.00-150.00  138
 23  \w     90.00 175.00   1.00    4.34    --  107.97  61.00 120.00   85
 24  \w     38.00 109.00   1.00    4.34    --  107.97-112.00  90.00   71
 25  \w   -103.00 -19.00   1.00    1.08    --  -35.97 -57.00 -30.00   84
 26  \w   -103.00 -19.00   1.00    1.08    --  -35.97 -57.00  30.00   84
 27  \w   -103.00 -19.00   1.00    1.08    --  -35.97 -57.00-120.00   84
 28  \w     19.00 103.00   1.00    1.08    --   35.97  57.00   0.00   84
 29  \w    -33.00  55.00   1.00    1.08    --   35.97 -38.00  90.00   88
;
_diffrn_measurement_device 'four-circle diffractometer'
_diffrn_measurement_device_type 'SuperNova, Dual, Cu at home/near, EosS2'
_diffrn_measurement_method '\w scans'
_diffrn_orient_matrix_type 'CrysAlisPro convention (1999,Acta A55,543-557)'
_diffrn_orient_matrix_UB_11 -0.0982969000
_diffrn_orient_matrix_UB_12 0.0265155000
_diffrn_orient_matrix_UB_13 -0.0608750000
_diffrn_orient_matrix_UB_21 -0.0791221000
_diffrn_orient_matrix_UB_22 -0.0743663000
_diffrn_orient_matrix_UB_23 0.0771676000
_diffrn_orient_matrix_UB_31 -0.0906572000
_diffrn_orient_matrix_UB_32 0.1128632000
_diffrn_orient_matrix_UB_33 0.0527784000
_diffrn_radiation_monochromator mirror
_diffrn_radiation_probe x-ray
_diffrn_radiation_type CuK\a
_diffrn_radiation_wavelength 1.54184
_diffrn_reflns_av_R_equivalents 0.0285
_diffrn_reflns_av_unetI/netI 0.0286
_diffrn_reflns_Laue_measured_fraction_full 1.000
_diffrn_reflns_Laue_measured_fraction_max 0.986
_diffrn_reflns_limit_h_max 13
_diffrn_reflns_limit_h_min -13
_diffrn_reflns_limit_k_max 14
_diffrn_reflns_limit_k_min -13
_diffrn_reflns_limit_l_max 18
_diffrn_reflns_limit_l_min -17
_diffrn_reflns_number 19188
_diffrn_reflns_point_group_measured_fraction_full 1.000
_diffrn_reflns_point_group_measured_fraction_max 0.986
_diffrn_reflns_theta_full 67.684
_diffrn_reflns_theta_max 71.789
_diffrn_reflns_theta_min 3.952
_diffrn_source 'micro-focus sealed X-ray tube'
_diffrn_source_type 'SuperNova (Cu) X-ray Source'
_exptl_absorpt_coefficient_mu 3.242
_exptl_absorpt_correction_T_max 1.00000
_exptl_absorpt_correction_T_min 0.73875
_exptl_absorpt_correction_type multi-scan
_exptl_absorpt_process_details
;
CrysAlisPro 1.171.40.84a (Rigaku Oxford Diffraction, 2020)
Empirical absorption correction using spherical harmonics,
implemented in SCALE3 ABSPACK scaling algorithm.
;
_exptl_crystal_colour 'clear yellowish yellow'
_exptl_crystal_colour_lustre clear
_exptl_crystal_colour_modifier yellowish
_exptl_crystal_colour_primary yellow
_exptl_crystal_density_diffrn 1.402
_exptl_crystal_description irregular
_exptl_crystal_F_000 748
_exptl_crystal_size_max 0.15
_exptl_crystal_size_mid 0.1
_exptl_crystal_size_min 0.05
_refine_diff_density_max 0.436
_refine_diff_density_min -0.226
_refine_diff_density_rms 0.047
_refine_ls_extinction_method none
_refine_ls_goodness_of_fit_ref 1.022
_refine_ls_hydrogen_treatment constr
_refine_ls_matrix_type full
_refine_ls_number_parameters 442
_refine_ls_number_reflns 6652
_refine_ls_number_restraints 0
_refine_ls_restrained_S_all 1.022
_refine_ls_R_factor_all 0.0316
_refine_ls_R_factor_gt 0.0290
_refine_ls_shift/su_max 0.002
_refine_ls_shift/su_mean 0.000
_refine_ls_structure_factor_coef Fsqd
_refine_ls_weighting_details 'w=1/[\s^2^(Fo^2^)+(0.0410P)^2^+0.4580P] where P=(Fo^2^+2Fc^2^)/3'
_refine_ls_weighting_scheme calc
_refine_ls_wR_factor_gt 0.0754
_refine_ls_wR_factor_ref 0.0778
_reflns_Friedel_coverage 0.000
_reflns_number_gt 6135
_reflns_number_total 6652
_reflns_threshold_expression 'I > 2\s(I)'
_cod_data_source_file d3dt00301a2.cif
_cod_data_source_block compound7
_cod_original_cell_volume 1723.70(10)
_cod_database_code 7712861
_shelx_shelxl_version_number 2018/1
_chemical_oxdiff_formula 'C1 H1 Ca1 O1 Br1 N1'
_shelx_space_group_comment
;
The symmetry employed for this shelxl refinement is uniquely defined
by the following loop, which should always be used as a source of
symmetry information in preference to the above space-group names.
They are only intended as comments.
;
_reflns_odcompleteness_completeness 99.98
_reflns_odcompleteness_iscentric 1
_reflns_odcompleteness_theta 66.97
_olex2_refinement_description
;
1. Fixed Uiso
 At 1.2 times of:
  All C(H) groups, All C(H,H) groups
2.a Secondary CH2 refined with riding coordinates:
 C2(H2A,H2B)
2.b Aromatic/amide H refined with riding coordinates:
 C43(H43), C17(H17), C10(H10), C34(H34), C35(H35), C37(H37), C8(H8), C36(H36),
 C4(H4), C18(H18), C20(H20), C40(H40), C32(H32), C42(H42), C7(H7), C5(H5),
 C19(H19), C41(H41), C6(H6), C13(H13), C31(H31), C23(H23), C11(H11), C29(H29),
 C26(H26), C30(H30), C12(H12), C24(H24), C25(H25)
;
_olex2_date_sample_data_collection 2022-10-13
_olex2_submission_special_instructions 'No special instructions were received'
_oxdiff_exptl_absorpt_empirical_details
;
Empirical correction (ABSPACK) includes:
- Absorption correction using spherical harmonics
- Frame scaling
;
_oxdiff_exptl_absorpt_empirical_full_max 1.385
_oxdiff_exptl_absorpt_empirical_full_min 0.708

loop_
_space_group_symop_operation_xyz
'x, y, z'
'-x, -y, -z'

loop_
_atom_site_label
_atom_site_type_symbol
_atom_site_fract_x
_atom_site_fract_y
_atom_site_fract_z
_atom_site_U_iso_or_equiv
_atom_site_adp_type
_atom_site_occupancy
_atom_site_site_symmetry_order
_atom_site_calc_flag
_atom_site_refinement_flags_posn
_atom_site_refinement_flags_adp
_atom_site_refinement_flags_occupancy
_atom_site_disorder_assembly
_atom_site_disorder_group
Br1 Br 0.22894(2) 0.66777(2) 0.86603(2) 0.03894(7) Uani 1 1 d . . . . .
Ca1 Ca 0.46752(3) 0.63204(3) 0.91929(2) 0.02526(8) Uani 1 1 d . . . . .
O1 O 0.60957(10) 0.43949(9) 0.92262(7) 0.0267(2) Uani 1 1 d . . . . .
O2 O 0.57153(15) 0.68522(12) 0.75593(9) 0.0483(3) Uani 1 1 d . . . . .
N2 N 0.63275(13) 0.71112(12) 0.94722(10) 0.0311(3) Uani 1 1 d . . . . .
N1 N 0.41359(14) 0.86464(12) 0.89620(10) 0.0320(3) Uani 1 1 d . . . . .
C9 C 0.65475(17) 0.40715(14) 0.75395(11) 0.0302(3) Uani 1 1 d . . . . .
C16 C 0.84082(16) 0.38425(13) 0.80762(12) 0.0290(3) Uani 1 1 d . . . . .
C1 C 0.69916(15) 0.37217(13) 0.84619(11) 0.0267(3) Uani 1 1 d . . . . .
C39 C 0.63523(16) 0.82255(14) 0.91295(12) 0.0307(3) Uani 1 1 d . . . . .
C38 C 0.51010(16) 0.90925(14) 0.89144(12) 0.0312(3) Uani 1 1 d . . . . .
C15 C 0.87577(16) 0.40759(14) 0.70684(12) 0.0322(3) Uani 1 1 d . . . . .
C14 C 0.75979(17) 0.42353(15) 0.67390(12) 0.0340(3) Uani 1 1 d . . . . .
C3 C 0.81084(17) 0.14700(14) 0.80901(12) 0.0324(3) Uani 1 1 d . . . . .
C43 C 0.74347(18) 0.63075(15) 0.96789(14) 0.0370(4) Uani 1 1 d . . . . .
H43 H 0.742087 0.552139 0.992855 0.044 Uiso 1 1 calc R . . . .
C17 C 0.93231(17) 0.36880(15) 0.85786(13) 0.0360(4) Uani 1 1 d . . . . .
H17 H 0.909271 0.352281 0.926277 0.043 Uiso 1 1 calc R . . . .
C10 C 0.53031(18) 0.42223(18) 0.74451(13) 0.0406(4) Uani 1 1 d . . . . .
H10 H 0.459249 0.411479 0.799453 0.049 Uiso 1 1 calc R . . . .
C34 C 0.30005(18) 0.94062(16) 0.87714(14) 0.0407(4) Uani 1 1 d . . . . .
H34 H 0.231237 0.909486 0.881089 0.049 Uiso 1 1 calc R . . . .
C33 C 0.7531(2) 0.73877(17) 0.63334(14) 0.0449(4) Uani 1 1 d . . . . .
C35 C 0.27727(19) 1.06133(17) 0.85214(16) 0.0448(4) Uani 1 1 d . . . . .
H35 H 0.195418 1.111720 0.838589 0.054 Uiso 1 1 calc R . . . .
C2 C 0.71505(17) 0.23776(14) 0.87925(12) 0.0314(3) Uani 1 1 d . . . . .
H2A H 0.744401 0.217008 0.938926 0.038 Uiso 1 1 calc R . . . .
H2B H 0.624792 0.228859 0.896927 0.038 Uiso 1 1 calc R . . . .
C37 C 0.49330(19) 1.03041(16) 0.86765(16) 0.0432(4) Uani 1 1 d . . . . .
H37 H 0.562288 1.060408 0.865410 0.052 Uiso 1 1 calc R . . . .
C8 C 0.93634(19) 0.07573(16) 0.82250(14) 0.0393(4) Uani 1 1 d . . . . .
H8 H 0.961376 0.087089 0.874900 0.047 Uiso 1 1 calc R . . . .
C36 C 0.3760(2) 1.10697(16) 0.84730(17) 0.0490(5) Uani 1 1 d . . . . .
H36 H 0.363686 1.189768 0.830252 0.059 Uiso 1 1 calc R . . . .
C4 C 0.77772(19) 0.12784(15) 0.73131(13) 0.0376(4) Uani 1 1 d . . . . .
H4 H 0.693682 0.175678 0.719948 0.045 Uiso 1 1 calc R . . . .
C18 C 1.05926(18) 0.37801(17) 0.80578(15) 0.0431(4) Uani 1 1 d . . . . .
H18 H 1.122126 0.369934 0.839444 0.052 Uiso 1 1 calc R . . . .
C20 C 1.00400(19) 0.41356(17) 0.65542(14) 0.0422(4) Uani 1 1 d . . . . .
H20 H 1.028438 0.427600 0.586822 0.051 Uiso 1 1 calc R . . . .
C21 C 0.6164(2) 0.72771(17) 0.67477(13) 0.0446(4) Uani 1 1 d . . . . .
C22 C 0.5464(2) 0.77971(19) 0.59763(14) 0.0503(5) Uani 1 1 d . . . . .
C40 C 0.74866(18) 0.85474(16) 0.89771(15) 0.0409(4) Uani 1 1 d . . . . .
H40 H 0.748105 0.933939 0.873201 0.049 Uiso 1 1 calc R . . . .
C32 C 0.8570(2) 0.70241(18) 0.67458(16) 0.0503(5) Uani 1 1 d . . . . .
H32 H 0.847050 0.665682 0.738984 0.060 Uiso 1 1 calc R . . . .
C42 C 0.85963(18) 0.65725(17) 0.95447(15) 0.0421(4) Uani 1 1 d . . . . .
H42 H 0.936129 0.597960 0.969913 0.051 Uiso 1 1 calc R . . . .
C28 C 0.7635(2) 0.79327(18) 0.53834(14) 0.0504(5) Uani 1 1 d . . . . .
C7 C 1.0244(2) -0.01069(17) 0.76119(16) 0.0469(4) Uani 1 1 d . . . . .
H7 H 1.109416 -0.057715 0.771254 0.056 Uiso 1 1 calc R . . . .
C5 C 0.8655(2) 0.04006(17) 0.67032(15) 0.0448(4) Uani 1 1 d . . . . .
H5 H 0.840895 0.027224 0.618264 0.054 Uiso 1 1 calc R . . . .
C19 C 1.09478(18) 0.39879(18) 0.70557(16) 0.0469(5) Uani 1 1 d . . . . .
H19 H 1.182306 0.402869 0.671259 0.056 Uiso 1 1 calc R . . . .
C27 C 0.6355(3) 0.81787(19) 0.51602(15) 0.0531(5) Uani 1 1 d . . . . .
C41 C 0.86234(19) 0.77071(17) 0.91845(16) 0.0449(4) Uani 1 1 d . . . . .
H41 H 0.941045 0.791069 0.907977 0.054 Uiso 1 1 calc R . . . .
C6 C 0.9890(2) -0.02879(18) 0.68537(16) 0.0483(5) Uani 1 1 d . . . . .
H6 H 1.049443 -0.088621 0.643366 0.058 Uiso 1 1 calc R . . . .
C13 C 0.7402(2) 0.4550(2) 0.58241(14) 0.0524(5) Uani 1 1 d . . . . .
H13 H 0.810855 0.466588 0.527431 0.063 Uiso 1 1 calc R . . . .
C31 C 0.9779(3) 0.7212(2) 0.61861(19) 0.0602(6) Uani 1 1 d . . . . .
H31 H 1.052310 0.696840 0.644658 0.072 Uiso 1 1 calc R . . . .
C23 C 0.4179(3) 0.7900(2) 0.59871(18) 0.0631(6) Uani 1 1 d . . . . .
H23 H 0.358590 0.763441 0.654627 0.076 Uiso 1 1 calc R . . . .
C11 C 0.5111(2) 0.4534(3) 0.65316(16) 0.0645(7) Uani 1 1 d . . . . .
H11 H 0.426055 0.464119 0.645050 0.077 Uiso 1 1 calc R . . . .
C29 C 0.8831(3) 0.8131(2) 0.48376(16) 0.0595(6) Uani 1 1 d . . . . .
H29 H 0.892450 0.851283 0.419819 0.071 Uiso 1 1 calc R . . . .
C26 C 0.5955(3) 0.8675(2) 0.43295(16) 0.0678(7) Uani 1 1 d . . . . .
H26 H 0.655051 0.893232 0.376720 0.081 Uiso 1 1 calc R . . . .
C30 C 0.9893(3) 0.7756(2) 0.52501(19) 0.0647(7) Uani 1 1 d . . . . .
H30 H 1.072268 0.787669 0.487798 0.078 Uiso 1 1 calc R . . . .
C12 C 0.6157(3) 0.4691(3) 0.57336(16) 0.0730(8) Uani 1 1 d . . . . .
H12 H 0.601087 0.489938 0.511109 0.088 Uiso 1 1 calc R . . . .
C24 C 0.3783(3) 0.8408(3) 0.5147(2) 0.0774(8) Uani 1 1 d . . . . .
H24 H 0.290550 0.849308 0.513241 0.093 Uiso 1 1 calc R . . . .
C25 C 0.4655(3) 0.8788(3) 0.4338(2) 0.0791(8) Uani 1 1 d . . . . .
H25 H 0.436459 0.913428 0.377497 0.095 Uiso 1 1 calc R . . . .

loop_
_atom_site_aniso_label
_atom_site_aniso_U_11
_atom_site_aniso_U_22
_atom_site_aniso_U_33
_atom_site_aniso_U_23
_atom_site_aniso_U_13
_atom_site_aniso_U_12
Br1 0.02655(10) 0.04505(11) 0.04457(11) 0.00898(8) -0.01531(7) -0.01304(7)
Ca1 0.02043(14) 0.02595(15) 0.02651(15) 0.00610(11) -0.00613(11) -0.00917(11)
O1 0.0229(5) 0.0274(5) 0.0246(5) 0.0014(4) -0.0033(4) -0.0075(4)
O2 0.0554(8) 0.0467(7) 0.0314(6) 0.0055(5) 0.0016(6) -0.0207(6)
N2 0.0258(7) 0.0294(6) 0.0377(7) 0.0059(5) -0.0113(5) -0.0111(5)
N1 0.0255(7) 0.0299(7) 0.0385(7) 0.0071(5) -0.0107(5) -0.0103(5)
C9 0.0300(8) 0.0298(7) 0.0278(8) 0.0004(6) -0.0065(6) -0.0092(6)
C16 0.0250(7) 0.0250(7) 0.0334(8) -0.0022(6) -0.0035(6) -0.0085(6)
C1 0.0250(7) 0.0279(7) 0.0250(7) 0.0014(6) -0.0048(6) -0.0103(6)
C39 0.0252(8) 0.0302(8) 0.0347(8) 0.0039(6) -0.0079(6) -0.0109(6)
C38 0.0257(8) 0.0302(8) 0.0338(8) 0.0051(6) -0.0068(6) -0.0104(6)
C15 0.0279(8) 0.0282(7) 0.0334(8) -0.0006(6) -0.0012(6) -0.0092(6)
C14 0.0320(8) 0.0341(8) 0.0292(8) 0.0011(6) -0.0037(6) -0.0096(7)
C3 0.0350(8) 0.0256(7) 0.0352(8) 0.0028(6) -0.0061(7) -0.0144(6)
C43 0.0319(9) 0.0312(8) 0.0473(10) 0.0072(7) -0.0167(7) -0.0102(7)
C17 0.0281(8) 0.0380(9) 0.0406(9) -0.0059(7) -0.0070(7) -0.0104(7)
C10 0.0327(9) 0.0539(11) 0.0340(9) -0.0003(8) -0.0091(7) -0.0150(8)
C34 0.0294(9) 0.0384(9) 0.0541(11) 0.0071(8) -0.0181(8) -0.0112(7)
C33 0.0527(11) 0.0378(9) 0.0374(9) -0.0044(7) 0.0020(8) -0.0199(8)
C35 0.0333(9) 0.0348(9) 0.0604(12) 0.0072(8) -0.0194(8) -0.0049(7)
C2 0.0316(8) 0.0298(8) 0.0298(8) 0.0033(6) -0.0052(6) -0.0129(6)
C37 0.0339(9) 0.0307(9) 0.0643(12) 0.0046(8) -0.0149(8) -0.0134(7)
C8 0.0379(9) 0.0357(9) 0.0456(10) -0.0010(7) -0.0143(8) -0.0127(7)
C36 0.0419(11) 0.0279(8) 0.0707(14) 0.0092(8) -0.0179(10) -0.0093(8)
C4 0.0393(9) 0.0325(8) 0.0413(9) 0.0018(7) -0.0118(7) -0.0145(7)
C18 0.0273(8) 0.0447(10) 0.0584(12) -0.0105(9) -0.0106(8) -0.0110(7)
C20 0.0328(9) 0.0426(10) 0.0413(10) -0.0024(8) 0.0041(7) -0.0149(7)
C21 0.0548(12) 0.0360(9) 0.0331(9) -0.0004(7) 0.0010(8) -0.0169(8)
C22 0.0610(13) 0.0473(11) 0.0360(10) 0.0027(8) -0.0063(9) -0.0202(10)
C40 0.0315(9) 0.0348(9) 0.0571(11) 0.0094(8) -0.0143(8) -0.0170(7)
C32 0.0584(13) 0.0400(10) 0.0475(11) -0.0050(8) -0.0016(9) -0.0217(9)
C42 0.0292(9) 0.0398(9) 0.0571(11) 0.0046(8) -0.0206(8) -0.0082(7)
C28 0.0681(14) 0.0418(10) 0.0345(9) -0.0053(8) 0.0054(9) -0.0271(10)
C7 0.0372(10) 0.0384(9) 0.0614(12) -0.0057(9) -0.0130(9) -0.0083(8)
C5 0.0539(12) 0.0414(10) 0.0427(10) -0.0059(8) -0.0120(9) -0.0202(9)
C19 0.0266(9) 0.0490(11) 0.0583(12) -0.0082(9) 0.0023(8) -0.0157(8)
C27 0.0692(14) 0.0491(11) 0.0361(10) 0.0008(8) -0.0042(9) -0.0257(10)
C41 0.0292(9) 0.0438(10) 0.0648(12) 0.0046(9) -0.0169(8) -0.0170(8)
C6 0.0457(11) 0.0382(10) 0.0538(11) -0.0128(8) -0.0013(9) -0.0124(8)
C13 0.0448(11) 0.0742(14) 0.0287(9) 0.0047(9) -0.0054(8) -0.0179(10)
C31 0.0568(13) 0.0500(12) 0.0730(16) -0.0132(11) -0.0046(11) -0.0247(10)
C23 0.0627(15) 0.0715(15) 0.0498(13) 0.0059(11) -0.0105(11) -0.0265(12)
C11 0.0428(12) 0.110(2) 0.0418(11) 0.0012(12) -0.0212(9) -0.0228(12)
C29 0.0752(16) 0.0599(13) 0.0422(11) -0.0066(10) 0.0063(11) -0.0402(12)
C26 0.092(2) 0.0708(15) 0.0350(11) 0.0076(10) -0.0092(11) -0.0350(14)
C30 0.0665(15) 0.0591(13) 0.0626(14) -0.0145(11) 0.0143(12) -0.0382(12)
C12 0.0572(14) 0.126(2) 0.0305(10) 0.0101(12) -0.0189(10) -0.0265(15)
C24 0.0748(18) 0.093(2) 0.0640(16) 0.0086(14) -0.0278(14) -0.0277(16)
C25 0.095(2) 0.092(2) 0.0504(14) 0.0121(13) -0.0292(14) -0.0318(17)

loop_
_atom_type_symbol
_atom_type_description
_atom_type_scat_dispersion_real
_atom_type_scat_dispersion_imag
_atom_type_scat_source
C C 0.0181 0.0091 'International Tables Vol C Tables 4.2.6.8 and 6.1.1.4'
H H 0.0000 0.0000 'International Tables Vol C Tables 4.2.6.8 and 6.1.1.4'
Br Br -0.6763 1.2805 'International Tables Vol C Tables 4.2.6.8 and 6.1.1.4'
Ca Ca 0.3641 1.2855 'International Tables Vol C Tables 4.2.6.8 and 6.1.1.4'
N N 0.0311 0.0180 'International Tables Vol C Tables 4.2.6.8 and 6.1.1.4'
O O 0.0492 0.0322 'International Tables Vol C Tables 4.2.6.8 and 6.1.1.4'

loop_
_geom_angle_atom_site_label_1
_geom_angle_atom_site_label_2
_geom_angle_atom_site_label_3
_geom_angle
_geom_angle_site_symmetry_1
_geom_angle_site_symmetry_3
_geom_angle_publ_flag
Br1 Ca1 Ca1 109.976(13) . 2_667 ?
O1 Ca1 Br1 115.28(3) . . ?
O1 Ca1 Br1 96.08(3) 2_667 . ?
O1 Ca1 Ca1 38.74(3) 2_667 2_667 ?
O1 Ca1 Ca1 39.10(3) . 2_667 ?
O1 Ca1 O1 77.84(4) . 2_667 ?
O1 Ca1 O2 172.91(5) 2_667 . ?
O1 Ca1 O2 95.39(4) . . ?
O1 Ca1 N2 96.43(4) 2_667 . ?
O1 Ca1 N2 92.51(4) . . ?
O1 Ca1 N1 113.29(4) 2_667 . ?
O1 Ca1 N1 153.43(4) . . ?
O2 Ca1 Br1 88.71(4) . . ?
O2 Ca1 Ca1 134.46(4) . 2_667 ?
O2 Ca1 N2 81.61(5) . . ?
O2 Ca1 N1 71.97(5) . . ?
N2 Ca1 Br1 151.38(3) . . ?
N2 Ca1 Ca1 95.75(3) . 2_667 ?
N2 Ca1 N1 63.08(4) . . ?
N1 Ca1 Br1 88.33(3) . . ?
N1 Ca1 Ca1 145.86(4) . 2_667 ?
Ca1 O1 Ca1 102.16(4) . 2_667 ?
C1 O1 Ca1 126.74(9) . 2_667 ?
C1 O1 Ca1 129.65(9) . . ?
C21 O2 Ca1 171.57(14) . . ?
C39 N2 Ca1 121.08(11) . . ?
C43 N2 Ca1 117.48(11) . . ?
C43 N2 C39 118.04(14) . . ?
C38 N1 Ca1 118.81(10) . . ?
C34 N1 Ca1 122.78(11) . . ?
C34 N1 C38 117.90(14) . . ?
C14 C9 C1 110.96(14) . . ?
C10 C9 C1 127.72(15) . . ?
C10 C9 C14 121.32(16) . . ?
C15 C16 C1 110.51(14) . . ?
C17 C16 C1 128.97(15) . . ?
C17 C16 C15 120.41(15) . . ?
O1 C1 C9 113.66(12) . . ?
O1 C1 C16 116.44(13) . . ?
O1 C1 C2 108.38(12) . . ?
C9 C1 C16 100.65(12) . . ?
C9 C1 C2 109.28(13) . . ?
C16 C1 C2 108.05(12) . . ?
N2 C39 C38 116.39(14) . . ?
N2 C39 C40 121.80(15) . . ?
C40 C39 C38 121.81(15) . . ?
N1 C38 C39 116.66(14) . . ?
N1 C38 C37 121.37(15) . . ?
C37 C38 C39 121.98(15) . . ?
C16 C15 C14 108.62(14) . . ?
C20 C15 C16 120.46(17) . . ?
C20 C15 C14 130.91(17) . . ?
C9 C14 C15 108.82(15) . . ?
C13 C14 C9 120.07(17) . . ?
C13 C14 C15 131.05(17) . . ?
C8 C3 C2 119.97(16) . . ?
C4 C3 C2 122.29(16) . . ?
C4 C3 C8 117.72(16) . . ?
N2 C43 H43 118.5 . . ?
N2 C43 C42 122.96(16) . . ?
C42 C43 H43 118.5 . . ?
C16 C17 H17 120.7 . . ?
C16 C17 C18 118.60(17) . . ?
C18 C17 H17 120.7 . . ?
C9 C10 H10 120.7 . . ?
C9 C10 C11 118.54(18) . . ?
C11 C10 H10 120.7 . . ?
N1 C34 H34 118.1 . . ?
N1 C34 C35 123.79(17) . . ?
C35 C34 H34 118.1 . . ?
C32 C33 C21 129.06(18) . . ?
C32 C33 C28 123.0(2) . . ?
C28 C33 C21 107.9(2) . . ?
C34 C35 H35 120.8 . . ?
C36 C35 C34 118.31(17) . . ?
C36 C35 H35 120.8 . . ?
C1 C2 H2A 107.8 . . ?
C1 C2 H2B 107.8 . . ?
C3 C2 C1 117.96(13) . . ?
C3 C2 H2A 107.8 . . ?
C3 C2 H2B 107.8 . . ?
H2A C2 H2B 107.2 . . ?
C38 C37 H37 120.1 . . ?
C36 C37 C38 119.76(17) . . ?
C36 C37 H37 120.1 . . ?
C3 C8 H8 119.4 . . ?
C7 C8 C3 121.28(18) . . ?
C7 C8 H8 119.4 . . ?
C35 C36 C37 118.86(17) . . ?
C35 C36 H36 120.6 . . ?
C37 C36 H36 120.6 . . ?
C3 C4 H4 119.5 . . ?
C5 C4 C3 121.03(18) . . ?
C5 C4 H4 119.5 . . ?
C17 C18 H18 119.5 . . ?
C19 C18 C17 120.92(18) . . ?
C19 C18 H18 119.5 . . ?
C15 C20 H20 120.5 . . ?
C19 C20 C15 119.07(18) . . ?
C19 C20 H20 120.5 . . ?
O2 C21 C33 126.2(2) . . ?
O2 C21 C22 127.6(2) . . ?
C33 C21 C22 106.20(17) . . ?
C27 C22 C21 108.3(2) . . ?
C23 C22 C21 129.6(2) . . ?
C23 C22 C27 122.1(2) . . ?
C39 C40 H40 120.3 . . ?
C41 C40 C39 119.49(16) . . ?
C41 C40 H40 120.3 . . ?
C33 C32 H32 121.2 . . ?
C33 C32 C31 117.7(2) . . ?
C31 C32 H32 121.2 . . ?
C43 C42 H42 120.6 . . ?
C41 C42 C43 118.84(16) . . ?
C41 C42 H42 120.6 . . ?
C33 C28 C27 109.06(18) . . ?
C29 C28 C33 119.0(2) . . ?
C29 C28 C27 132.0(2) . . ?
C8 C7 H7 120.0 . . ?
C6 C7 C8 119.99(19) . . ?
C6 C7 H7 120.0 . . ?
C4 C5 H5 120.0 . . ?
C6 C5 C4 119.92(19) . . ?
C6 C5 H5 120.0 . . ?
C18 C19 H19 119.7 . . ?
C20 C19 C18 120.50(17) . . ?
C20 C19 H19 119.7 . . ?
C22 C27 C28 108.49(19) . . ?
C26 C27 C22 119.7(2) . . ?
C26 C27 C28 131.8(2) . . ?
C40 C41 H41 120.6 . . ?
C42 C41 C40 118.86(17) . . ?
C42 C41 H41 120.6 . . ?
C7 C6 C5 120.05(18) . . ?
C7 C6 H6 120.0 . . ?
C5 C6 H6 120.0 . . ?
C14 C13 H13 120.8 . . ?
C12 C13 C14 118.32(19) . . ?
C12 C13 H13 120.8 . . ?
C32 C31 H31 120.0 . . ?
C30 C31 C32 119.9(3) . . ?
C30 C31 H31 120.0 . . ?
C22 C23 H23 121.2 . . ?
C22 C23 C24 117.7(2) . . ?
C24 C23 H23 121.2 . . ?
C10 C11 H11 119.9 . . ?
C10 C11 C12 120.2(2) . . ?
C12 C11 H11 119.9 . . ?
C28 C29 H29 120.9 . . ?
C28 C29 C30 118.3(2) . . ?
C30 C29 H29 120.9 . . ?
C27 C26 H26 120.8 . . ?
C27 C26 C25 118.4(2) . . ?
C25 C26 H26 120.8 . . ?
C31 C30 C29 122.1(2) . . ?
C31 C30 H30 118.9 . . ?
C29 C30 H30 118.9 . . ?
C13 C12 C11 121.5(2) . . ?
C13 C12 H12 119.2 . . ?
C11 C12 H12 119.2 . . ?
C23 C24 H24 119.7 . . ?
C25 C24 C23 120.7(3) . . ?
C25 C24 H24 119.7 . . ?
C26 C25 H25 119.3 . . ?
C24 C25 C26 121.4(3) . . ?
C24 C25 H25 119.3 . . ?

loop_
_geom_bond_atom_site_label_1
_geom_bond_atom_site_label_2
_geom_bond_distance
_geom_bond_site_symmetry_2
_geom_bond_publ_flag
Br1 Ca1 2.8692(3) . ?
Ca1 Ca1 3.5659(6) 2_667 ?
Ca1 O1 2.2827(11) . ?
Ca1 O1 2.3006(10) 2_667 ?
Ca1 O2 2.3655(13) . ?
Ca1 N2 2.5295(14) . ?
Ca1 N1 2.6223(14) . ?
O1 C1 1.3948(18) . ?
O2 C21 1.217(2) . ?
N2 C39 1.345(2) . ?
N2 C43 1.342(2) . ?
N1 C38 1.343(2) . ?
N1 C34 1.339(2) . ?
C9 C1 1.523(2) . ?
C9 C14 1.397(2) . ?
C9 C10 1.377(2) . ?
C16 C1 1.538(2) . ?
C16 C15 1.398(2) . ?
C16 C17 1.385(2) . ?
C1 C2 1.559(2) . ?
C39 C38 1.490(2) . ?
C39 C40 1.388(2) . ?
C38 C37 1.391(2) . ?
C15 C14 1.459(2) . ?
C15 C20 1.395(2) . ?
C14 C13 1.388(3) . ?
C3 C2 1.507(2) . ?
C3 C8 1.400(2) . ?
C3 C4 1.393(3) . ?
C43 H43 0.9500 . ?
C43 C42 1.384(3) . ?
C17 H17 0.9500 . ?
C17 C18 1.397(2) . ?
C10 H10 0.9500 . ?
C10 C11 1.385(3) . ?
C34 H34 0.9500 . ?
C34 C35 1.378(3) . ?
C33 C21 1.483(3) . ?
C33 C32 1.371(3) . ?
C33 C28 1.405(3) . ?
C35 H35 0.9500 . ?
C35 C36 1.374(3) . ?
C2 H2A 0.9900 . ?
C2 H2B 0.9900 . ?
C37 H37 0.9500 . ?
C37 C36 1.381(3) . ?
C8 H8 0.9500 . ?
C8 C7 1.379(3) . ?
C36 H36 0.9500 . ?
C4 H4 0.9500 . ?
C4 C5 1.386(3) . ?
C18 H18 0.9500 . ?
C18 C19 1.388(3) . ?
C20 H20 0.9500 . ?
C20 C19 1.379(3) . ?
C21 C22 1.491(3) . ?
C22 C27 1.399(3) . ?
C22 C23 1.382(3) . ?
C40 H40 0.9500 . ?
C40 C41 1.382(3) . ?
C32 H32 0.9500 . ?
C32 C31 1.397(3) . ?
C42 H42 0.9500 . ?
C42 C41 1.373(3) . ?
C28 C27 1.476(4) . ?
C28 C29 1.384(3) . ?
C7 H7 0.9500 . ?
C7 C6 1.377(3) . ?
C5 H5 0.9500 . ?
C5 C6 1.383(3) . ?
C19 H19 0.9500 . ?
C27 C26 1.385(3) . ?
C41 H41 0.9500 . ?
C6 H6 0.9500 . ?
C13 H13 0.9500 . ?
C13 C12 1.380(3) . ?
C31 H31 0.9500 . ?
C31 C30 1.386(4) . ?
C23 H23 0.9500 . ?
C23 C24 1.397(4) . ?
C11 H11 0.9500 . ?
C11 C12 1.389(3) . ?
C29 H29 0.9500 . ?
C29 C30 1.392(4) . ?
C26 H26 0.9500 . ?
C26 C25 1.396(4) . ?
C30 H30 0.9500 . ?
C12 H12 0.9500 . ?
C24 H24 0.9500 . ?
C24 C25 1.380(4) . ?
C25 H25 0.9500 . ?

loop_
_geom_torsion_atom_site_label_1
_geom_torsion_atom_site_label_2
_geom_torsion_atom_site_label_3
_geom_torsion_atom_site_label_4
_geom_torsion
_geom_torsion_site_symmetry_1
_geom_torsion_site_symmetry_2
_geom_torsion_site_symmetry_3
_geom_torsion_site_symmetry_4
_geom_torsion_publ_flag
Ca1 O1 C1 C9 -29.68(18) . . . . ?
Ca1 O1 C1 C9 134.06(11) 2_667 . . . ?
Ca1 O1 C1 C16 -109.64(13) 2_667 . . . ?
Ca1 O1 C1 C16 86.63(15) . . . . ?
Ca1 O1 C1 C2 12.36(17) 2_667 . . . ?
Ca1 O1 C1 C2 -151.37(10) . . . . ?
Ca1 N2 C39 C38 21.7(2) . . . . ?
Ca1 N2 C39 C40 -157.81(14) . . . . ?
Ca1 N2 C43 C42 158.69(16) . . . . ?
Ca1 N1 C38 C39 -7.92(19) . . . . ?
Ca1 N1 C38 C37 172.12(14) . . . . ?
Ca1 N1 C34 C35 -171.07(16) . . . . ?
O1 C1 C2 C3 -178.29(14) . . . . ?
O2 C21 C22 C27 -180.0(2) . . . . ?
O2 C21 C22 C23 -1.4(4) . . . . ?
N2 C39 C38 N1 -8.4(2) . . . . ?
N2 C39 C38 C37 171.60(17) . . . . ?
N2 C39 C40 C41 -0.2(3) . . . . ?
N2 C43 C42 C41 0.0(3) . . . . ?
N1 C38 C37 C36 -0.7(3) . . . . ?
N1 C34 C35 C36 -0.7(3) . . . . ?
C9 C1 C2 C3 57.37(19) . . . . ?
C9 C14 C13 C12 -0.2(3) . . . . ?
C9 C10 C11 C12 -0.1(4) . . . . ?
C16 C1 C2 C3 -51.29(19) . . . . ?
C16 C15 C14 C9 -1.43(19) . . . . ?
C16 C15 C14 C13 175.6(2) . . . . ?
C16 C15 C20 C19 -1.4(3) . . . . ?
C16 C17 C18 C19 -1.8(3) . . . . ?
C1 C9 C14 C15 -3.01(19) . . . . ?
C1 C9 C14 C13 179.55(17) . . . . ?
C1 C9 C10 C11 -179.4(2) . . . . ?
C1 C16 C15 C14 5.25(18) . . . . ?
C1 C16 C15 C20 -175.43(15) . . . . ?
C1 C16 C17 C18 176.36(16) . . . . ?
C39 N2 C43 C42 -0.7(3) . . . . ?
C39 C38 C37 C36 179.30(19) . . . . ?
C39 C40 C41 C42 -0.5(3) . . . . ?
C38 N1 C34 C35 0.6(3) . . . . ?
C38 C39 C40 C41 -179.71(18) . . . . ?
C38 C37 C36 C35 0.7(3) . . . . ?
C15 C16 C1 O1 -129.91(14) . . . . ?
C15 C16 C1 C9 -6.58(16) . . . . ?
C15 C16 C1 C2 107.92(15) . . . . ?
C15 C16 C17 C18 0.5(2) . . . . ?
C15 C14 C13 C12 -176.9(2) . . . . ?
C15 C20 C19 C18 0.1(3) . . . . ?
C14 C9 C1 O1 130.94(14) . . . . ?
C14 C9 C1 C16 5.70(17) . . . . ?
C14 C9 C1 C2 -107.86(15) . . . . ?
C14 C9 C10 C11 0.5(3) . . . . ?
C14 C15 C20 C19 177.70(18) . . . . ?
C14 C13 C12 C11 0.5(4) . . . . ?
C3 C8 C7 C6 -0.5(3) . . . . ?
C3 C4 C5 C6 -1.0(3) . . . . ?
C43 N2 C39 C38 -179.66(15) . . . . ?
C43 N2 C39 C40 0.9(3) . . . . ?
C43 C42 C41 C40 0.6(3) . . . . ?
C17 C16 C1 O1 53.9(2) . . . . ?
C17 C16 C1 C9 177.25(16) . . . . ?
C17 C16 C1 C2 -68.3(2) . . . . ?
C17 C16 C15 C14 -178.20(15) . . . . ?
C17 C16 C15 C20 1.1(2) . . . . ?
C17 C18 C19 C20 1.5(3) . . . . ?
C10 C9 C1 O1 -49.2(2) . . . . ?
C10 C9 C1 C16 -174.41(17) . . . . ?
C10 C9 C1 C2 72.0(2) . . . . ?
C10 C9 C14 C15 177.09(16) . . . . ?
C10 C9 C14 C13 -0.4(3) . . . . ?
C10 C11 C12 C13 -0.4(5) . . . . ?
C34 N1 C38 C39 -179.96(16) . . . . ?
C34 N1 C38 C37 0.1(3) . . . . ?
C34 C35 C36 C37 0.0(3) . . . . ?
C33 C21 C22 C27 0.5(2) . . . . ?
C33 C21 C22 C23 179.1(2) . . . . ?
C33 C32 C31 C30 0.3(3) . . . . ?
C33 C28 C27 C22 0.7(2) . . . . ?
C33 C28 C27 C26 -178.5(2) . . . . ?
C33 C28 C29 C30 1.3(3) . . . . ?
C2 C3 C8 C7 177.93(17) . . . . ?
C2 C3 C4 C5 -177.12(16) . . . . ?
C8 C3 C2 C1 104.89(18) . . . . ?
C8 C3 C4 C5 0.8(3) . . . . ?
C8 C7 C6 C5 0.4(3) . . . . ?
C4 C3 C2 C1 -77.2(2) . . . . ?
C4 C3 C8 C7 -0.1(3) . . . . ?
C4 C5 C6 C7 0.4(3) . . . . ?
C20 C15 C14 C9 179.36(18) . . . . ?
C20 C15 C14 C13 -3.6(3) . . . . ?
C21 C33 C32 C31 178.57(19) . . . . ?
C21 C33 C28 C27 -0.3(2) . . . . ?
C21 C33 C28 C29 -179.71(18) . . . . ?
C21 C22 C27 C28 -0.7(2) . . . . ?
C21 C22 C27 C26 178.6(2) . . . . ?
C21 C22 C23 C24 -178.7(2) . . . . ?
C22 C27 C26 C25 0.5(4) . . . . ?
C22 C23 C24 C25 0.2(5) . . . . ?
C40 C39 C38 N1 171.13(17) . . . . ?
C40 C39 C38 C37 -8.9(3) . . . . ?
C32 C33 C21 O2 1.7(3) . . . . ?
C32 C33 C21 C22 -178.75(19) . . . . ?
C32 C33 C28 C27 178.43(18) . . . . ?
C32 C33 C28 C29 -1.0(3) . . . . ?
C32 C31 C30 C29 0.1(4) . . . . ?
C28 C33 C21 O2 -179.61(19) . . . . ?
C28 C33 C21 C22 -0.1(2) . . . . ?
C28 C33 C32 C31 0.1(3) . . . . ?
C28 C27 C26 C25 179.6(2) . . . . ?
C28 C29 C30 C31 -1.0(3) . . . . ?
C27 C22 C23 C24 -0.2(4) . . . . ?
C27 C28 C29 C30 -177.9(2) . . . . ?
C27 C26 C25 C24 -0.6(5) . . . . ?
C23 C22 C27 C28 -179.4(2) . . . . ?
C23 C22 C27 C26 -0.2(4) . . . . ?
C23 C24 C25 C26 0.2(5) . . . . ?
C29 C28 C27 C22 179.9(2) . . . . ?
C29 C28 C27 C26 0.8(4) . . . . ?
